data_7157520
loop_
_publ_author_name
'Surendra Reddy, G.'
'Suresh Kumar, A.'
'Ramachary, Dhevalapally B.'

_publ_section_title
;
 Organocatalytic enone-azide [3 + 2]-cycloaddition: synthesis of
 functionally rich C/N-double vinyl 1,2,3-triazoles.
;
_journal_issue 23
_journal_name_full 'Organic &amp; biomolecular chemistry'
_journal_page_first 4470
_journal_page_last 4478
_journal_paper_doi 10.1039/d0ob00848f
_journal_volume 18
_journal_year 2020
_chemical_formula_sum 'C19 H20 N4 O5'
_chemical_formula_weight 384.40
_space_group_IT_number 14
_space_group_name_Hall '-P 2ybc'
_space_group_name_H-M_alt 'P 1 21/c 1'
_symmetry_cell_setting monoclinic
_symmetry_space_group_name_H-M 'P 1 21/c 1'
_atom_sites_solution_hydrogens geom
_atom_sites_solution_primary direct
_atom_sites_solution_secondary difmap
_audit_creation_method SHELXL-97
_audit_update_record
;
2020-03-25 deposited with the CCDC.	2020-05-27 downloaded from the CCDC.
;
_cell_angle_alpha 90.00
_cell_angle_beta 93.240(6)
_cell_angle_gamma 90.00
_cell_formula_units_Z 4
_cell_length_a 18.271(3)
_cell_length_b 8.4386(16)
_cell_length_c 12.3780(19)
_cell_measurement_reflns_used 9807
_cell_measurement_temperature 293(2)
_cell_measurement_theta_max 25.93
_cell_measurement_theta_min 2.66
_cell_volume 1905.4(6)
_computing_structure_refinement 'SHELXL-97 (Sheldrick, 1997)'
_computing_structure_solution 'SHELXS-97 (Sheldrick, 1990)'
_diffrn_ambient_temperature 293(2)
_diffrn_measured_fraction_theta_full 0.996
_diffrn_measured_fraction_theta_max 0.996
_diffrn_measurement_device_type 'Bruker APEX-II CCD'
_diffrn_measurement_method '\f and \w scans'
_diffrn_radiation_monochromator graphite
_diffrn_radiation_source 'fine-focus sealed tube'
_diffrn_radiation_type MoK\a
_diffrn_radiation_wavelength 0.71073
_diffrn_reflns_av_R_equivalents 0.0538
_diffrn_reflns_av_sigmaI/netI 0.0188
_diffrn_reflns_limit_h_max 21
_diffrn_reflns_limit_h_min -21
_diffrn_reflns_limit_k_max 10
_diffrn_reflns_limit_k_min -10
_diffrn_reflns_limit_l_max 14
_diffrn_reflns_limit_l_min -14
_diffrn_reflns_number 47139
_diffrn_reflns_theta_full 25.00
_diffrn_reflns_theta_max 25.00
_diffrn_reflns_theta_min 2.66
_exptl_absorpt_coefficient_mu 0.099
_exptl_absorpt_correction_type none
_exptl_crystal_colour Colourless
_exptl_crystal_density_diffrn 1.340
_exptl_crystal_density_method 'not measured'
_exptl_crystal_description Needle
_exptl_crystal_F_000 808
_exptl_crystal_size_max 0.2
_exptl_crystal_size_mid 0.1
_exptl_crystal_size_min 0.1
_refine_diff_density_max 0.698
_refine_diff_density_min -0.588
_refine_diff_density_rms 0.053
_refine_ls_extinction_method none
_refine_ls_goodness_of_fit_ref 1.048
_refine_ls_hydrogen_treatment mixed
_refine_ls_matrix_type full
_refine_ls_number_parameters 245
_refine_ls_number_reflns 3345
_refine_ls_number_restraints 0
_refine_ls_restrained_S_all 1.048
_refine_ls_R_factor_all 0.0867
_refine_ls_R_factor_gt 0.0718
_refine_ls_shift/su_max 0.000
_refine_ls_shift/su_mean 0.000
_refine_ls_structure_factor_coef Fsqd
_refine_ls_weighting_details 'calc w=1/[\s^2^(Fo^2^)+(0.1019P)^2^+1.8533P] where P=(Fo^2^+2Fc^2^)/3'
_refine_ls_weighting_scheme calc
_refine_ls_wR_factor_gt 0.1965
_refine_ls_wR_factor_ref 0.2081
_reflns_number_gt 2699
_reflns_number_total 3345
_reflns_threshold_expression >2sigma(I)
_cod_data_source_file d0ob00848f4.cif
_cod_data_source_block gsr125
_cod_depositor_comments
;
The following automatic conversions were performed:

data item '_exptl_absorpt_correction_type' value 'None' was changed
to 'none' in accordance with the
/home/data/users/saulius/crontab/automatic-downloads/rss-feeds/RSC/lib/dictionaries/cif_core.dic
dictionary named 'cif_core.dic' version 2.4.2 last updated on
2011-04-26.

data item '_symmetry_cell_setting' value 'Monoclinic' was changed to
'monoclinic' in accordance with the
/home/data/users/saulius/crontab/automatic-downloads/rss-feeds/RSC/lib/dictionaries/cif_core.dic
dictionary named 'cif_core.dic' version 2.4.2 last updated on
2011-04-26.

Automatic conversion script
Id: cif_fix_values 7556 2019-12-06 15:28:31Z antanas 

 Adding full bibliography for 7157520--7157522.cif.

 Adding full bibliography for 7157520--7157522.cif.

2025-01-30
Z value and formula fixed to values more according to usual
chemical conventions.                 miguel
;
_cod_original_formula_sum 'C4.75 H5 N O1.25'
_cod_original_formula_weight 96.10
_cod_original_formula_units_Z 16
_cod_original_cell_volume 1905.5(6)
_cod_original_sg_symbol_H-M P2(1)/c
_cod_database_code 7157520

loop_
_symmetry_equiv_pos_as_xyz
'x, y, z'
'-x, y+1/2, -z+1/2'
'-x, -y, -z'
'x, -y-1/2, z-1/2'

loop_
_atom_site_label
_atom_site_type_symbol
_atom_site_fract_x
_atom_site_fract_y
_atom_site_fract_z
_atom_site_U_iso_or_equiv
_atom_site_adp_type
_atom_site_occupancy
_atom_site_symmetry_multiplicity
_atom_site_calc_flag
_atom_site_refinement_flags
_atom_site_disorder_assembly
_atom_site_disorder_group
N1 N 0.36385(12) 0.6370(3) 0.36140(17) 0.0424(6) Uani 1 1 d . . .
N3 N 0.42870(13) 0.7432(3) 0.49281(17) 0.0453(6) Uani 1 1 d . . .
O3 O 0.17414(12) 0.5117(3) 0.31002(17) 0.0704(7) Uani 1 1 d . . .
N2 N 0.36115(14) 0.7162(3) 0.45774(18) 0.0511(6) Uani 1 1 d . . .
O4 O 0.71237(13) 0.6647(4) 0.4105(2) 0.0829(8) Uani 1 1 d . . .
C11 C 0.47491(14) 0.6804(3) 0.42154(19) 0.0360(6) Uani 1 1 d . . .
C12 C 0.43403(14) 0.6118(3) 0.33790(19) 0.0360(6) Uani 1 1 d . . .
C15 C 0.58839(14) 0.6062(3) 0.3504(2) 0.0405(6) Uani 1 1 d . . .
O5 O 0.68998(13) 0.5572(4) 0.2506(2) 0.0904(10) Uani 1 1 d . . .
C10 C 0.55448(15) 0.6911(3) 0.4254(2) 0.0384(6) Uani 1 1 d . . .
C13 C 0.46663(15) 0.5359(3) 0.2443(2) 0.0414(6) Uani 1 1 d . . .
H13A H 0.4654 0.6087 0.1836 0.050 Uiso 1 1 calc R . .
H13B H 0.4388 0.4422 0.2228 0.050 Uiso 1 1 calc R . .
C14 C 0.54566(15) 0.4905(3) 0.2762(2) 0.0439(7) Uani 1 1 d . . .
H14A H 0.5717 0.4782 0.2106 0.053 Uiso 1 1 calc R . .
H14B H 0.5454 0.3881 0.3117 0.053 Uiso 1 1 calc R . .
C19 C 0.58921(18) 0.8005(4) 0.5090(2) 0.0565(8) Uani 1 1 d . . .
H19A H 0.5993 0.7434 0.5753 0.085 Uiso 1 1 calc R . .
H19B H 0.5564 0.8866 0.5216 0.085 Uiso 1 1 calc R . .
H19C H 0.6342 0.8415 0.4838 0.085 Uiso 1 1 calc R . .
C8 C 0.29714(16) 0.5959(4) 0.3022(2) 0.0495(7) Uani 1 1 d . . .
C16 C 0.66908(17) 0.6136(4) 0.3434(2) 0.0531(8) Uani 1 1 d . . .
C4 C 0.11780(16) 0.4402(4) 0.3581(2) 0.0562(8) Uani 1 1 d . . .
N4 N -0.06307(18) 0.2107(5) 0.4821(3) 0.0877(11) Uani 1 1 d . . .
C7 C 0.23976(17) 0.5396(5) 0.3743(3) 0.0611(9) Uani 1 1 d . . .
H7A H 0.2557 0.4428 0.4106 0.073 Uiso 1 1 calc R . .
H7B H 0.2313 0.6190 0.4289 0.073 Uiso 1 1 calc R . .
O1 O -0.12015(18) 0.2056(6) 0.4263(3) 0.1372(17) Uani 1 1 d . . .
C5 C 0.12094(17) 0.3876(5) 0.4642(3) 0.0642(9) Uani 1 1 d . . .
H5 H 0.1632 0.4026 0.5085 0.077 Uiso 1 1 calc R . .
O2 O -0.05696(19) 0.1565(6) 0.5720(3) 0.1384(18) Uani 1 1 d . . .
C3 C 0.05423(18) 0.4188(5) 0.2929(3) 0.0658(10) Uani 1 1 d . . .
H3 H 0.0519 0.4552 0.2219 0.079 Uiso 1 1 calc R . .
C9 C 0.29111(19) 0.6063(5) 0.1959(3) 0.0714(11) Uani 1 1 d . . .
H9A H 0.3307 0.6409 0.1581 0.086 Uiso 1 1 calc R . .
H9B H 0.2473 0.5791 0.1587 0.086 Uiso 1 1 calc R . .
C1 C -0.00067(17) 0.2908(5) 0.4383(3) 0.0625(9) Uani 1 1 d . . .
C6 C 0.06145(18) 0.3133(5) 0.5035(3) 0.0684(10) Uani 1 1 d . . .
H6 H 0.0632 0.2779 0.5747 0.082 Uiso 1 1 calc R . .
C2 C -0.00517(18) 0.3440(5) 0.3329(3) 0.0698(10) Uani 1 1 d . . .
H2 H -0.0479 0.3295 0.2894 0.084 Uiso 1 1 calc R . .
C17 C 0.7699(3) 0.5573(7) 0.2347(4) 0.1060(15) Uiso 1 1 d . . .
H17A H 0.7909 0.6592 0.2554 0.127 Uiso 1 1 calc R . .
H17B H 0.7940 0.4761 0.2793 0.127 Uiso 1 1 calc R . .
C18 C 0.7803(3) 0.5273(7) 0.1247(4) 0.1163(17) Uiso 1 1 d . . .
H18A H 0.7551 0.4316 0.1030 0.174 Uiso 1 1 calc R . .
H18B H 0.8317 0.5157 0.1144 0.174 Uiso 1 1 calc R . .
H18C H 0.7611 0.6142 0.0818 0.174 Uiso 1 1 calc R . .

loop_
_atom_site_aniso_label
_atom_site_aniso_U_11
_atom_site_aniso_U_22
_atom_site_aniso_U_33
_atom_site_aniso_U_23
_atom_site_aniso_U_13
_atom_site_aniso_U_12
N1 0.0428(13) 0.0501(13) 0.0346(11) -0.0003(10) 0.0049(9) -0.0040(10)
N3 0.0503(14) 0.0500(14) 0.0357(11) -0.0050(10) 0.0048(10) 0.0002(11)
O3 0.0450(12) 0.114(2) 0.0518(12) 0.0174(13) -0.0035(10) -0.0195(12)
N2 0.0519(15) 0.0624(16) 0.0395(12) -0.0077(11) 0.0081(11) 0.0006(12)
O4 0.0493(14) 0.127(2) 0.0710(16) -0.0116(16) -0.0104(12) -0.0021(14)
C11 0.0471(15) 0.0311(13) 0.0296(12) 0.0019(10) 0.0023(10) -0.0010(11)
C12 0.0430(14) 0.0335(13) 0.0316(12) 0.0041(10) 0.0031(10) -0.0032(11)
C15 0.0441(15) 0.0412(15) 0.0361(13) 0.0066(11) -0.0002(11) 0.0014(12)
O5 0.0424(13) 0.157(3) 0.0729(16) -0.0283(17) 0.0118(11) 0.0044(15)
C10 0.0458(15) 0.0363(14) 0.0328(12) 0.0054(11) -0.0016(11) -0.0022(11)
C13 0.0506(16) 0.0397(14) 0.0340(13) -0.0051(11) 0.0025(11) -0.0045(12)
C14 0.0514(16) 0.0406(14) 0.0398(14) -0.0035(11) 0.0042(12) 0.0036(12)
C19 0.0565(19) 0.0604(19) 0.0516(17) -0.0115(15) -0.0056(14) -0.0076(15)
C8 0.0432(16) 0.0625(19) 0.0427(15) 0.0025(13) 0.0008(12) -0.0042(13)
C16 0.0486(17) 0.065(2) 0.0453(16) 0.0052(14) -0.0013(13) 0.0061(15)
C4 0.0414(16) 0.076(2) 0.0507(17) 0.0031(15) 0.0011(13) -0.0064(15)
N4 0.063(2) 0.135(3) 0.065(2) -0.006(2) 0.0020(16) -0.045(2)
C7 0.0441(17) 0.087(2) 0.0522(17) 0.0078(17) -0.0012(13) -0.0150(16)
O1 0.073(2) 0.241(5) 0.096(2) 0.014(3) -0.0122(17) -0.080(3)
C5 0.0432(17) 0.098(3) 0.0502(17) 0.0058(17) -0.0040(13) -0.0149(17)
O2 0.101(3) 0.234(5) 0.079(2) 0.042(3) -0.0019(17) -0.086(3)
C3 0.0484(18) 0.100(3) 0.0484(17) 0.0042(18) -0.0040(14) -0.0087(18)
C9 0.0482(18) 0.120(3) 0.0458(17) 0.0069(19) -0.0008(14) -0.0128(19)
C1 0.0466(18) 0.089(3) 0.0525(18) -0.0058(17) 0.0041(14) -0.0182(17)
C6 0.0511(19) 0.105(3) 0.0482(17) 0.0075(18) -0.0002(14) -0.0169(18)
C2 0.0456(18) 0.107(3) 0.0553(19) -0.0043(19) -0.0069(14) -0.0150(18)

loop_
_atom_type_symbol
_atom_type_description
_atom_type_scat_dispersion_real
_atom_type_scat_dispersion_imag
_atom_type_scat_source
C C 0.0033 0.0016 'International Tables Vol C Tables 4.2.6.8 and 6.1.1.4'
H H 0.0000 0.0000 'International Tables Vol C Tables 4.2.6.8 and 6.1.1.4'
N N 0.0061 0.0033 'International Tables Vol C Tables 4.2.6.8 and 6.1.1.4'
O O 0.0106 0.0060 'International Tables Vol C Tables 4.2.6.8 and 6.1.1.4'

loop_
_geom_angle_atom_site_label_1
_geom_angle_atom_site_label_2
_geom_angle_atom_site_label_3
_geom_angle
_geom_angle_site_symmetry_1
_geom_angle_site_symmetry_3
_geom_angle_publ_flag
C12 N1 N2 110.3(2) . . ?
C12 N1 C8 130.2(2) . . ?
N2 N1 C8 119.5(2) . . ?
N2 N3 C11 109.0(2) . . ?
C4 O3 C7 117.7(2) . . ?
N3 N2 N1 107.1(2) . . ?
N3 C11 C12 108.8(2) . . ?
N3 C11 C10 127.5(2) . . ?
C12 C11 C10 123.5(2) . . ?
N1 C12 C11 104.8(2) . . ?
N1 C12 C13 131.9(2) . . ?
C11 C12 C13 123.3(2) . . ?
C10 C15 C16 121.0(3) . . ?
C10 C15 C14 121.0(2) . . ?
C16 C15 C14 117.9(2) . . ?
C16 O5 C17 116.8(3) . . ?
C15 C10 C11 116.1(2) . . ?
C15 C10 C19 127.4(3) . . ?
C11 C10 C19 116.4(2) . . ?
C12 C13 C14 108.9(2) . . ?
C12 C13 H13A 109.9 . . ?
C14 C13 H13A 109.9 . . ?
C12 C13 H13B 109.9 . . ?
C14 C13 H13B 109.9 . . ?
H13A C13 H13B 108.3 . . ?
C13 C14 C15 116.1(2) . . ?
C13 C14 H14A 108.3 . . ?
C15 C14 H14A 108.3 . . ?
C13 C14 H14B 108.3 . . ?
C15 C14 H14B 108.3 . . ?
H14A C14 H14B 107.4 . . ?
C10 C19 H19A 109.5 . . ?
C10 C19 H19B 109.5 . . ?
H19A C19 H19B 109.5 . . ?
C10 C19 H19C 109.5 . . ?
H19A C19 H19C 109.5 . . ?
H19B C19 H19C 109.5 . . ?
C9 C8 N1 121.1(3) . . ?
C9 C8 C7 126.6(3) . . ?
N1 C8 C7 112.2(2) . . ?
O4 C16 O5 121.5(3) . . ?
O4 C16 C15 126.5(3) . . ?
O5 C16 C15 111.9(3) . . ?
O3 C4 C5 124.5(3) . . ?
O3 C4 C3 115.7(3) . . ?
C5 C4 C3 119.9(3) . . ?
O2 N4 O1 122.9(3) . . ?
O2 N4 C1 119.2(3) . . ?
O1 N4 C1 117.9(3) . . ?
O3 C7 C8 108.5(2) . . ?
O3 C7 H7A 110.0 . . ?
C8 C7 H7A 110.0 . . ?
O3 C7 H7B 110.0 . . ?
C8 C7 H7B 110.0 . . ?
H7A C7 H7B 108.4 . . ?
C6 C5 C4 119.5(3) . . ?
C6 C5 H5 120.2 . . ?
C4 C5 H5 120.2 . . ?
C2 C3 C4 120.3(3) . . ?
C2 C3 H3 119.9 . . ?
C4 C3 H3 119.9 . . ?
C8 C9 H9A 120.0 . . ?
C8 C9 H9B 120.0 . . ?
H9A C9 H9B 120.0 . . ?
C6 C1 C2 121.1(3) . . ?
C6 C1 N4 119.0(3) . . ?
C2 C1 N4 119.9(3) . . ?
C5 C6 C1 120.2(3) . . ?
C5 C6 H6 119.9 . . ?
C1 C6 H6 119.9 . . ?
C3 C2 C1 119.0(3) . . ?
C3 C2 H2 120.5 . . ?
C1 C2 H2 120.5 . . ?
C18 C17 O5 108.4(4) . . ?
C18 C17 H17A 110.0 . . ?
O5 C17 H17A 110.0 . . ?
C18 C17 H17B 110.0 . . ?
O5 C17 H17B 110.0 . . ?
H17A C17 H17B 108.4 . . ?
C17 C18 H18A 109.5 . . ?
C17 C18 H18B 109.5 . . ?
H18A C18 H18B 109.5 . . ?
C17 C18 H18C 109.5 . . ?
H18A C18 H18C 109.5 . . ?
H18B C18 H18C 109.5 . . ?

loop_
_geom_bond_atom_site_label_1
_geom_bond_atom_site_label_2
_geom_bond_distance
_geom_bond_site_symmetry_2
_geom_bond_publ_flag
N1 C12 1.348(3) . ?
N1 N2 1.370(3) . ?
N1 C8 1.429(4) . ?
N3 N2 1.305(3) . ?
N3 C11 1.362(3) . ?
O3 C4 1.359(4) . ?
O3 C7 1.421(4) . ?
O4 C16 1.195(4) . ?
C11 C12 1.370(4) . ?
C11 C10 1.455(4) . ?
C12 C13 1.478(3) . ?
C15 C10 1.351(4) . ?
C15 C16 1.483(4) . ?
C15 C14 1.525(4) . ?
O5 C16 1.319(4) . ?
O5 C17 1.485(5) . ?
C10 C19 1.500(4) . ?
C13 C14 1.524(4) . ?
C13 H13A 0.9700 . ?
C13 H13B 0.9700 . ?
C14 H14A 0.9700 . ?
C14 H14B 0.9700 . ?
C19 H19A 0.9600 . ?
C19 H19B 0.9600 . ?
C19 H19C 0.9600 . ?
C8 C9 1.316(4) . ?
C8 C7 1.493(4) . ?
C4 C5 1.384(4) . ?
C4 C3 1.388(4) . ?
N4 O2 1.202(4) . ?
N4 O1 1.219(4) . ?
N4 C1 1.456(4) . ?
C7 H7A 0.9700 . ?
C7 H7B 0.9700 . ?
C5 C6 1.368(5) . ?
C5 H5 0.9300 . ?
C3 C2 1.371(5) . ?
C3 H3 0.9300 . ?
C9 H9A 0.9300 . ?
C9 H9B 0.9300 . ?
C1 C6 1.368(4) . ?
C1 C2 1.378(5) . ?
C6 H6 0.9300 . ?
C2 H2 0.9300 . ?
C17 C18 1.408(7) . ?
C17 H17A 0.9700 . ?
C17 H17B 0.9700 . ?
C18 H18A 0.9600 . ?
C18 H18B 0.9600 . ?
C18 H18C 0.9600 . ?
